data_4315671
loop_
_publ_author_name
'Nathalie Lavoie'
'Serge I. Gorelsky'
'Zhixian Liu'
'Tara J. Burchell'
'Glenn P. A. Yap'
'Darrin S. Richeson'

_publ_section_title
;
 Disubstituted 1,8-Diamidonaphthalene Ligands as a Flexible, Responsive,
 and Reactive Framework for Tantalum Complexes
;
_journal_name_full 'Inorganic Chemistry'
_journal_page_first 5231
_journal_page_last 5240
_journal_paper_doi 10.1021/ic1003963
_journal_volume 49
_journal_year 2010
_chemical_formula_sum 'C26 H46 N5 Ta'
_chemical_formula_weight 609.63
_chemical_name_systematic
; 
 ? 
;
_space_group_IT_number 2
_symmetry_cell_setting triclinic
_symmetry_space_group_name_Hall '-P 1'
_symmetry_space_group_name_H-M 'P -1'
_atom_sites_solution_hydrogens geom
_atom_sites_solution_primary direct
_atom_sites_solution_secondary difmap
_audit_creation_method SHELXL-97
_cell_angle_alpha 74.850(2)
_cell_angle_beta 73.189(2)
_cell_angle_gamma 65.1710(10)
_cell_formula_units_Z 2
_cell_length_a 10.5712(12)
_cell_length_b 10.6469(12)
_cell_length_c 14.3310(17)
_cell_measurement_reflns_used 8251
_cell_measurement_temperature 293(2)
_cell_measurement_theta_max 0.00
_cell_measurement_theta_min 0.00
_cell_volume 1383.0(3)
_computing_cell_refinement 'Bruker SMART'
_computing_data_collection 'Bruker SMART'
_computing_data_reduction 'Bruker SAINT'
_computing_molecular_graphics 'Bruker SHELXTL'
_computing_publication_material 'Bruker SHELXTL'
_computing_structure_refinement 'SHELXL-97 (Sheldrick, 1997)'
_computing_structure_solution 'SHELXS-97 (Sheldrick, 1990)'
_diffrn_ambient_temperature 293(2)
_diffrn_measured_fraction_theta_full 0.982
_diffrn_measured_fraction_theta_max 0.982
_diffrn_measurement_device_type 'CCD area detector'
_diffrn_measurement_method 'phi and omega scans'
_diffrn_radiation_monochromator graphite
_diffrn_radiation_source 'fine-focus sealed tube'
_diffrn_radiation_type MoK\a
_diffrn_radiation_wavelength 0.71073
_diffrn_reflns_av_R_equivalents 0.0390
_diffrn_reflns_av_sigmaI/netI 0.0606
_diffrn_reflns_limit_h_max 13
_diffrn_reflns_limit_h_min -13
_diffrn_reflns_limit_k_max 13
_diffrn_reflns_limit_k_min -13
_diffrn_reflns_limit_l_max 17
_diffrn_reflns_limit_l_min -17
_diffrn_reflns_number 12613
_diffrn_reflns_theta_full 26.41
_diffrn_reflns_theta_max 26.41
_diffrn_reflns_theta_min 2.17
_exptl_absorpt_coefficient_mu 3.995
_exptl_absorpt_correction_T_max 0.6700
_exptl_absorpt_correction_T_min 0.4870
_exptl_absorpt_correction_type multi-scan
_exptl_absorpt_process_details SADABS
_exptl_crystal_colour orange
_exptl_crystal_density_diffrn 1.464
_exptl_crystal_density_meas ?
_exptl_crystal_density_method 'not measured'
_exptl_crystal_description prism
_exptl_crystal_F_000 620
_exptl_crystal_size_max 0.20
_exptl_crystal_size_mid 0.15
_exptl_crystal_size_min 0.10
_refine_diff_density_max 4.405
_refine_diff_density_min -1.144
_refine_diff_density_rms 0.162
_refine_ls_extinction_method none
_refine_ls_goodness_of_fit_ref 1.053
_refine_ls_hydrogen_treatment constr
_refine_ls_matrix_type full
_refine_ls_number_parameters 568
_refine_ls_number_reflns 5584
_refine_ls_number_restraints 366
_refine_ls_restrained_S_all 1.027
_refine_ls_R_factor_all 0.0571
_refine_ls_R_factor_gt 0.0446
_refine_ls_shift/su_max 0.001
_refine_ls_shift/su_mean 0.000
_refine_ls_structure_factor_coef Fsqd
_refine_ls_weighting_details 'calc w=1/[\s^2^(Fo^2^)+(0.0655P)^2^+1.4270P] where P=(Fo^2^+2Fc^2^)/3'
_refine_ls_weighting_scheme calc
_refine_ls_wR_factor_gt 0.1065
_refine_ls_wR_factor_ref 0.1120
_reflns_number_gt 4738
_reflns_number_total 5584
_reflns_threshold_expression >2sigma(I)
_cod_data_source_file ic1003963_si_002_4.cif
_cod_data_source_block sad
_cod_depositor_comments
;
The following automatic conversions were performed:

'_symmetry_cell_setting' value 'Triclinic' changed to 'triclinic'
according to the built-in table from CIF Core dictionary named
'cif_core.dic' version 2.4.1 from 2010-06-29.

Automatic conversion script
Id: cif_fix_values 1646 2011-03-28 12:23:43Z adriana 

The following automatic conversions were performed:

'_exptl_crystal_density_meas' value 'n/a' was changed to '?' - the
value is perceived as not measured.

Automatic conversion script
Id: cif_fix_values 3008 2015-01-20 13:52:24Z robertas 
;
_cod_database_code 4315671

loop_
_symmetry_equiv_pos_as_xyz
'x, y, z'
'-x, -y, -z'

loop_
_atom_site_label
_atom_site_type_symbol
_atom_site_fract_x
_atom_site_fract_y
_atom_site_fract_z
_atom_site_U_iso_or_equiv
_atom_site_adp_type
_atom_site_occupancy
_atom_site_symmetry_multiplicity
_atom_site_calc_flag
_atom_site_refinement_flags
_atom_site_disorder_assembly
_atom_site_disorder_group
Ta1 Ta 0.78511(3) 0.72946(3) 0.75120(2) 0.02634(11) Uani 1 1 d . . .
N1 N 1.005(2) 0.6430(16) 0.7226(13) 0.031(4) Uani 0.50 1 d PDU A 1
N2 N 0.810(2) 0.528(2) 0.7530(15) 0.034(5) Uani 0.50 1 d PDU A 1
C1 C 1.108(2) 0.506(2) 0.7253(17) 0.032(4) Uani 0.50 1 d PDU A 1
C2 C 1.2524(16) 0.474(2) 0.6890(14) 0.043(3) Uani 0.50 1 d PU A 1
H2A H 1.2848 0.5433 0.6490 0.052 Uiso 0.50 1 calc PR A 1
C3 C 1.3503(18) 0.338(2) 0.7119(15) 0.053(3) Uani 0.50 1 d PU A 1
H3A H 1.4471 0.3203 0.6892 0.064 Uiso 0.50 1 calc PR A 1
C4 C 1.3083(18) 0.2310(18) 0.7665(13) 0.049(3) Uani 0.50 1 d PU A 1
H4A H 1.3755 0.1421 0.7817 0.058 Uiso 0.50 1 calc PR A 1
C5 C 1.1644(17) 0.2566(16) 0.7988(11) 0.039(3) Uani 0.50 1 d PU A 1
C6 C 1.0607(18) 0.3922(16) 0.7722(13) 0.026(3) Uani 0.50 1 d PU A 1
C7 C 1.117(2) 0.1472(16) 0.8600(13) 0.047(3) Uani 0.50 1 d PU A 1
H7A H 1.1844 0.0595 0.8779 0.056 Uiso 0.50 1 calc PR A 1
C8 C 0.977(2) 0.1698(17) 0.8918(13) 0.050(4) Uani 0.50 1 d PU A 1
H8A H 0.9471 0.1006 0.9349 0.060 Uiso 0.50 1 calc PR A 1
C9 C 0.878(2) 0.2967(17) 0.8595(14) 0.045(3) Uani 0.50 1 d PU A 1
H9A H 0.7825 0.3091 0.8803 0.054 Uiso 0.50 1 calc PR A 1
C10 C 0.9124(19) 0.408(2) 0.7973(14) 0.032(3) Uani 0.50 1 d PDU A 1
C11 C 1.0585(17) 0.7586(17) 0.7058(11) 0.039(3) Uani 0.50 1 d P A 1
H11A H 0.9721 0.8417 0.7186 0.046 Uiso 0.50 1 calc PR A 1
C12 C 1.134(2) 0.801(2) 0.5988(13) 0.064(6) Uani 0.50 1 d P A 1
H12A H 1.0783 0.8106 0.5531 0.095 Uiso 0.50 1 calc PR A 1
H12B H 1.2265 0.7293 0.5836 0.095 Uiso 0.50 1 calc PR A 1
H12C H 1.1436 0.8881 0.5937 0.095 Uiso 0.50 1 calc PR A 1
C13 C 1.1439(19) 0.7422(19) 0.7818(14) 0.046(4) Uani 0.50 1 d P A 1
H13A H 1.0949 0.7165 0.8470 0.069 Uiso 0.50 1 calc PR A 1
H13B H 1.1533 0.8294 0.7778 0.069 Uiso 0.50 1 calc PR A 1
H13C H 1.2367 0.6705 0.7681 0.069 Uiso 0.50 1 calc PR A 1
C14 C 0.7345(18) 0.5027(18) 0.6941(15) 0.051(4) Uani 0.50 1 d P A 1
H14A H 0.6914 0.5931 0.6538 0.062 Uiso 0.50 1 calc PR A 1
C15 C 0.835(3) 0.404(2) 0.6221(18) 0.090(9) Uani 0.50 1 d P A 1
H15A H 0.9112 0.4359 0.5860 0.134 Uiso 0.50 1 calc PR A 1
H15B H 0.7845 0.4028 0.5768 0.134 Uiso 0.50 1 calc PR A 1
H15C H 0.8741 0.3114 0.6577 0.134 Uiso 0.50 1 calc PR A 1
C16 C 0.612(3) 0.456(3) 0.754(3) 0.087(9) Uani 0.50 1 d P A 1
H16A H 0.5498 0.5202 0.7988 0.130 Uiso 0.50 1 calc PR A 1
H16B H 0.6491 0.3636 0.7902 0.130 Uiso 0.50 1 calc PR A 1
H16C H 0.5590 0.4550 0.7097 0.130 Uiso 0.50 1 calc PR A 1
N3 N 0.5646(11) 0.7908(11) 0.7764(8) 0.026(2) Uani 0.50 1 d P A 1
C17 C 0.4772(18) 0.7624(19) 0.8735(14) 0.049(4) Uani 0.50 1 d P A 1
H17A H 0.3791 0.7994 0.8685 0.073 Uiso 0.50 1 calc PR A 1
H17B H 0.4878 0.8063 0.9198 0.073 Uiso 0.50 1 calc PR A 1
H17C H 0.5075 0.6630 0.8957 0.073 Uiso 0.50 1 calc PR A 1
C18 C 0.4702(17) 0.843(2) 0.7032(13) 0.050(4) Uani 0.50 1 d P A 1
H18A H 0.3730 0.8628 0.7376 0.075 Uiso 0.50 1 calc PR A 1
H18B H 0.4975 0.7721 0.6633 0.075 Uiso 0.50 1 calc PR A 1
H18C H 0.4795 0.9264 0.6617 0.075 Uiso 0.50 1 calc PR A 1
N4 N 0.7689(13) 0.7775(13) 0.8740(8) 0.032(3) Uani 0.50 1 d P A 1
C19 C 0.8450(16) 0.6745(17) 0.9490(10) 0.035(3) Uani 0.50 1 d P A 1
H19A H 0.8736 0.7223 0.9835 0.042 Uiso 0.50 1 calc PR A 1
H19B H 0.9308 0.6070 0.9164 0.042 Uiso 0.50 1 calc PR A 1
C20 C 0.7572(19) 0.5961(19) 1.0245(12) 0.049(4) Uani 0.50 1 d P A 1
H20A H 0.8129 0.5304 1.0712 0.074 Uiso 0.50 1 calc PR A 1
H20B H 0.7301 0.5468 0.9913 0.074 Uiso 0.50 1 calc PR A 1
H20C H 0.6733 0.6619 1.0586 0.074 Uiso 0.50 1 calc PR A 1
C21 C 0.6762(17) 0.9142(15) 0.9086(12) 0.042(4) Uani 0.50 1 d P A 1
H21A H 0.5988 0.9606 0.8732 0.050 Uiso 0.50 1 calc PR A 1
H21B H 0.6348 0.8961 0.9781 0.050 Uiso 0.50 1 calc PR A 1
C22 C 0.750(3) 1.010(2) 0.8951(14) 0.069(6) Uani 0.50 1 d P A 1
H22A H 0.6842 1.0946 0.9193 0.104 Uiso 0.50 1 calc PR A 1
H22B H 0.7890 1.0307 0.8262 0.104 Uiso 0.50 1 calc PR A 1
H22C H 0.8259 0.9655 0.9310 0.104 Uiso 0.50 1 calc PR A 1
N5 N 0.7730(12) 0.8590(12) 0.6232(8) 0.028(2) Uani 0.50 1 d P A 1
C23 C 0.692(2) 1.0139(19) 0.6159(13) 0.057(5) Uani 0.50 1 d P A 1
H23A H 0.6250 1.0426 0.5733 0.068 Uiso 0.50 1 calc PR A 1
H23B H 0.6381 1.0355 0.6809 0.068 Uiso 0.50 1 calc PR A 1
C24 C 0.785(3) 1.094(2) 0.577(2) 0.077(7) Uani 0.50 1 d P A 1
H24A H 0.7279 1.1926 0.5721 0.115 Uiso 0.50 1 calc PR A 1
H24B H 0.8390 1.0731 0.5126 0.115 Uiso 0.50 1 calc PR A 1
H24C H 0.8486 1.0696 0.6205 0.115 Uiso 0.50 1 calc PR A 1
C25 C 0.8433(18) 0.8096(19) 0.5280(11) 0.044(4) Uani 0.50 1 d P A 1
H25A H 0.9053 0.7119 0.5402 0.053 Uiso 0.50 1 calc PR A 1
H25B H 0.9027 0.8623 0.4905 0.053 Uiso 0.50 1 calc PR A 1
C26 C 0.742(2) 0.823(3) 0.4647(17) 0.095(9) Uani 0.50 1 d P A 1
H26A H 0.7963 0.7880 0.4041 0.143 Uiso 0.50 1 calc PR A 1
H26B H 0.6818 0.9195 0.4501 0.143 Uiso 0.50 1 calc PR A 1
H26C H 0.6839 0.7692 0.5002 0.143 Uiso 0.50 1 calc PR A 1
N1A N 0.994(2) 0.6731(18) 0.7456(11) 0.031(4) Uani 0.50 1 d PDU A 2
N2A N 0.835(2) 0.512(2) 0.7796(15) 0.030(4) Uani 0.50 1 d PDU A 2
C1A C 1.101(2) 0.553(2) 0.7096(17) 0.037(4) Uani 0.50 1 d PDU A 2
C2A C 1.229(2) 0.572(3) 0.6425(16) 0.063(4) Uani 0.50 1 d PU A 2
H2AA H 1.2341 0.6608 0.6189 0.076 Uiso 0.50 1 calc PR A 2
C3A C 1.347(2) 0.445(3) 0.6158(17) 0.073(5) Uani 0.50 1 d PU A 2
H3AA H 1.4288 0.4540 0.5722 0.087 Uiso 0.50 1 calc PR A 2
C4A C 1.346(2) 0.316(3) 0.6506(17) 0.072(5) Uani 0.50 1 d PU A 2
H4AA H 1.4266 0.2380 0.6343 0.086 Uiso 0.50 1 calc PR A 2
C5A C 1.222(2) 0.297(2) 0.7114(15) 0.058(4) Uani 0.50 1 d PU A 2
C6A C 1.096(2) 0.425(2) 0.7309(15) 0.045(4) Uani 0.50 1 d PU A 2
C7A C 1.210(2) 0.1585(19) 0.7474(15) 0.064(4) Uani 0.50 1 d PU A 2
H7AA H 1.2875 0.0788 0.7296 0.076 Uiso 0.50 1 calc PR A 2
C8A C 1.091(2) 0.145(2) 0.8044(17) 0.066(4) Uani 0.50 1 d PU A 2
H8AA H 1.0915 0.0567 0.8363 0.079 Uiso 0.50 1 calc PR A 2
C9A C 0.968(2) 0.2617(18) 0.8161(14) 0.055(4) Uani 0.50 1 d PU A 2
H9AA H 0.8830 0.2497 0.8493 0.066 Uiso 0.50 1 calc PR A 2
C10A C 0.966(2) 0.399(2) 0.7796(15) 0.039(4) Uani 0.50 1 d PDU A 2
C11A C 1.0328(19) 0.7460(18) 0.8016(14) 0.050(4) Uani 0.50 1 d P A 2
H11B H 0.9434 0.7999 0.8421 0.060 Uiso 0.50 1 calc PR A 2
C12A C 1.129(2) 0.646(2) 0.8742(18) 0.079(7) Uani 0.50 1 d P A 2
H12D H 1.0868 0.5811 0.9154 0.118 Uiso 0.50 1 calc PR A 2
H12E H 1.1379 0.6999 0.9147 0.118 Uiso 0.50 1 calc PR A 2
H12F H 1.2209 0.5963 0.8380 0.118 Uiso 0.50 1 calc PR A 2
C13A C 1.095(2) 0.854(2) 0.734(2) 0.075(7) Uani 0.50 1 d P A 2
H13D H 1.0337 0.9128 0.6890 0.113 Uiso 0.50 1 calc PR A 2
H13E H 1.1878 0.8056 0.6980 0.113 Uiso 0.50 1 calc PR A 2
H13F H 1.1014 0.9100 0.7738 0.113 Uiso 0.50 1 calc PR A 2
C14A C 0.7006(18) 0.4891(17) 0.7954(12) 0.041(4) Uani 0.50 1 d P A 2
H14B H 0.6279 0.5831 0.7838 0.050 Uiso 0.50 1 calc PR A 2
C15A C 0.644(2) 0.424(2) 0.9000(13) 0.065(6) Uani 0.50 1 d P A 2
H15D H 0.6435 0.4724 0.9477 0.098 Uiso 0.50 1 calc PR A 2
H15E H 0.7034 0.3267 0.9128 0.098 Uiso 0.50 1 calc PR A 2
H15F H 0.5482 0.4316 0.9045 0.098 Uiso 0.50 1 calc PR A 2
C16A C 0.702(3) 0.412(3) 0.7188(15) 0.062(6) Uani 0.50 1 d P A 2
H16D H 0.7378 0.4525 0.6539 0.092 Uiso 0.50 1 calc PR A 2
H16E H 0.6070 0.4189 0.7228 0.092 Uiso 0.50 1 calc PR A 2
H16F H 0.7622 0.3145 0.7316 0.092 Uiso 0.50 1 calc PR A 2
N3A N 0.7482(14) 0.9428(13) 0.7276(9) 0.038(3) Uani 0.50 1 d P A 2
C17A C 0.709(2) 1.0354(17) 0.7995(14) 0.055(5) Uani 0.50 1 d P A 2
H17D H 0.6992 1.1285 0.7654 0.082 Uiso 0.50 1 calc PR A 2
H17E H 0.7825 1.0013 0.8370 0.082 Uiso 0.50 1 calc PR A 2
H17F H 0.6208 1.0369 0.8433 0.082 Uiso 0.50 1 calc PR A 2
C18A C 0.779(2) 1.020(2) 0.6293(16) 0.055(5) Uani 0.50 1 d P A 2
H18D H 0.7553 1.1156 0.6336 0.083 Uiso 0.50 1 calc PR A 2
H18E H 0.7230 1.0156 0.5886 0.083 Uiso 0.50 1 calc PR A 2
H18F H 0.8781 0.9782 0.6007 0.083 Uiso 0.50 1 calc PR A 2
N4A N 0.6559(13) 0.7575(12) 0.8831(8) 0.030(3) Uani 0.50 1 d P A 2
C19A C 0.704(2) 0.6778(17) 0.9740(12) 0.046(4) Uani 0.50 1 d P A 2
H19C H 0.7931 0.6006 0.9572 0.055 Uiso 0.50 1 calc PR A 2
H19D H 0.6348 0.6377 1.0142 0.055 Uiso 0.50 1 calc PR A 2
C20A C 0.727(3) 0.760(2) 1.0355(14) 0.074(7) Uani 0.50 1 d P A 2
H20D H 0.7577 0.6993 1.0937 0.111 Uiso 0.50 1 calc PR A 2
H20E H 0.6387 0.8355 1.0542 0.111 Uiso 0.50 1 calc PR A 2
H20F H 0.7976 0.7977 0.9974 0.111 Uiso 0.50 1 calc PR A 2
C21A C 0.5065(18) 0.862(2) 0.8967(14) 0.061(5) Uani 0.50 1 d P A 2
H21C H 0.4935 0.9276 0.8359 0.073 Uiso 0.50 1 calc PR A 2
H21D H 0.4909 0.9138 0.9479 0.073 Uiso 0.50 1 calc PR A 2
C22A C 0.396(2) 0.794(3) 0.925(2) 0.105(10) Uani 0.50 1 d P A 2
H22D H 0.3018 0.8661 0.9327 0.157 Uiso 0.50 1 calc PR A 2
H22E H 0.4065 0.7302 0.9856 0.157 Uiso 0.50 1 calc PR A 2
H22F H 0.4085 0.7447 0.8735 0.157 Uiso 0.50 1 calc PR A 2
N5A N 0.7359(12) 0.7537(11) 0.6280(8) 0.028(2) Uani 0.50 1 d P A 2
C23A C 0.6032(16) 0.8566(18) 0.5965(14) 0.048(4) Uani 0.50 1 d P A 2
H23C H 0.6266 0.8933 0.5270 0.057 Uiso 0.50 1 calc PR A 2
H23D H 0.5651 0.9343 0.6327 0.057 Uiso 0.50 1 calc PR A 2
C24A C 0.490(2) 0.800(3) 0.6111(16) 0.069(6) Uani 0.50 1 d P A 2
H24D H 0.4075 0.8739 0.5899 0.103 Uiso 0.50 1 calc PR A 2
H24E H 0.4649 0.7645 0.6797 0.103 Uiso 0.50 1 calc PR A 2
H24F H 0.5246 0.7261 0.5730 0.103 Uiso 0.50 1 calc PR A 2
C25A C 0.8348(17) 0.6694(19) 0.5542(11) 0.041(4) Uani 0.50 1 d P A 2
H25C H 0.7812 0.6460 0.5212 0.049 Uiso 0.50 1 calc PR A 2
H25D H 0.8955 0.5824 0.5871 0.049 Uiso 0.50 1 calc PR A 2
C26A C 0.928(2) 0.739(2) 0.4767(13) 0.053(4) Uani 0.50 1 d P A 2
H26D H 0.9907 0.6759 0.4308 0.080 Uiso 0.50 1 calc PR A 2
H26E H 0.9839 0.7601 0.5082 0.080 Uiso 0.50 1 calc PR A 2
H26F H 0.8696 0.8235 0.4420 0.080 Uiso 0.50 1 calc PR A 2

loop_
_atom_site_aniso_label
_atom_site_aniso_U_11
_atom_site_aniso_U_22
_atom_site_aniso_U_33
_atom_site_aniso_U_23
_atom_site_aniso_U_13
_atom_site_aniso_U_12
Ta1 0.02672(16) 0.02594(16) 0.02471(15) -0.00312(10) -0.00439(10) -0.00938(11)
N1 0.034(6) 0.028(6) 0.034(6) -0.022(5) -0.003(5) -0.008(5)
N2 0.024(7) 0.041(8) 0.033(10) -0.009(7) -0.007(6) -0.007(6)
C1 0.032(5) 0.032(7) 0.041(6) -0.013(6) -0.008(5) -0.015(5)
C2 0.026(6) 0.056(7) 0.057(7) -0.026(6) -0.006(6) -0.016(6)
C3 0.031(6) 0.068(8) 0.068(8) -0.031(7) -0.020(6) -0.008(6)
C4 0.045(7) 0.044(7) 0.057(7) -0.025(6) -0.019(6) -0.002(6)
C5 0.046(6) 0.033(6) 0.040(6) -0.018(5) -0.019(5) -0.003(5)
C6 0.024(5) 0.025(5) 0.036(6) -0.010(4) -0.012(5) -0.009(4)
C7 0.060(8) 0.025(6) 0.050(7) -0.011(6) -0.027(7) 0.002(6)
C8 0.063(8) 0.031(7) 0.049(7) 0.001(6) -0.015(6) -0.012(6)
C9 0.046(8) 0.032(7) 0.057(8) -0.001(6) -0.008(7) -0.019(6)
C10 0.032(6) 0.031(5) 0.040(6) -0.015(5) -0.012(5) -0.009(5)
C11 0.039(8) 0.044(9) 0.040(8) -0.010(7) -0.007(7) -0.021(7)
C12 0.074(13) 0.096(16) 0.041(10) 0.015(9) -0.009(9) -0.068(13)
C13 0.048(10) 0.038(10) 0.065(11) -0.012(8) -0.017(9) -0.022(8)
C14 0.046(10) 0.036(9) 0.080(13) -0.033(9) -0.017(9) -0.006(8)
C15 0.104(18) 0.074(15) 0.088(16) -0.045(13) -0.062(15) 0.016(13)
C16 0.077(18) 0.074(18) 0.14(3) -0.021(17) -0.034(18) -0.044(16)
N3 0.017(5) 0.027(6) 0.025(5) 0.010(4) -0.003(4) -0.007(4)
C17 0.023(8) 0.048(11) 0.061(11) -0.001(8) 0.000(8) -0.009(7)
C18 0.034(8) 0.065(12) 0.059(11) -0.016(9) -0.021(8) -0.014(8)
N4 0.035(6) 0.041(7) 0.020(5) -0.014(5) -0.009(5) -0.007(5)
C19 0.040(8) 0.051(9) 0.019(6) -0.005(6) -0.007(6) -0.022(7)
C20 0.059(11) 0.055(11) 0.034(8) 0.010(8) -0.024(8) -0.023(9)
C21 0.045(9) 0.024(8) 0.052(9) -0.018(7) -0.007(7) -0.003(7)
C22 0.106(18) 0.060(12) 0.049(11) -0.031(9) 0.002(10) -0.037(12)
N5 0.030(6) 0.030(6) 0.024(5) 0.001(4) 0.002(4) -0.019(5)
C23 0.051(11) 0.047(11) 0.043(10) 0.004(8) -0.008(9) 0.002(9)
C24 0.082(16) 0.032(11) 0.11(2) -0.031(12) -0.031(15) 0.007(11)
C25 0.043(9) 0.051(10) 0.031(8) -0.016(7) 0.000(7) -0.008(8)
C26 0.067(15) 0.16(3) 0.059(13) -0.059(15) -0.015(11) -0.014(16)
N1A 0.037(6) 0.040(7) 0.025(6) -0.010(5) -0.013(5) -0.014(5)
N2A 0.042(9) 0.018(7) 0.037(9) -0.007(6) -0.007(6) -0.016(6)
C1A 0.031(6) 0.045(8) 0.042(7) -0.017(7) -0.015(5) -0.009(7)
C2A 0.039(7) 0.077(10) 0.065(9) -0.030(8) -0.011(7) -0.003(8)
C3A 0.042(7) 0.091(9) 0.075(9) -0.033(8) -0.013(7) -0.003(8)
C4A 0.046(7) 0.082(9) 0.069(8) -0.030(8) -0.024(7) 0.012(8)
C5A 0.047(6) 0.053(7) 0.062(6) -0.028(6) -0.023(6) 0.010(6)
C6A 0.039(7) 0.040(8) 0.046(7) -0.016(7) -0.017(6) 0.006(7)
C7A 0.066(8) 0.037(7) 0.064(7) -0.014(6) -0.031(7) 0.019(7)
C8A 0.079(8) 0.038(7) 0.062(8) -0.005(7) -0.020(7) -0.002(7)
C9A 0.072(8) 0.036(7) 0.049(7) -0.009(6) -0.017(7) -0.009(7)
C10A 0.046(7) 0.031(6) 0.042(6) -0.013(5) -0.012(6) -0.009(6)
C11A 0.042(10) 0.039(9) 0.071(12) -0.010(8) -0.028(9) -0.006(8)
C12A 0.074(14) 0.068(14) 0.101(17) -0.032(13) -0.063(14) 0.007(11)
C13A 0.048(11) 0.062(14) 0.14(2) -0.041(14) -0.029(13) -0.021(10)
C14A 0.048(9) 0.040(9) 0.047(9) -0.002(7) -0.008(7) -0.031(8)
C15A 0.100(17) 0.071(13) 0.044(10) -0.016(9) 0.017(10) -0.066(13)
C16A 0.098(19) 0.078(17) 0.044(10) -0.016(10) -0.003(11) -0.070(16)
N3A 0.045(7) 0.030(7) 0.031(6) -0.002(5) -0.003(5) -0.013(6)
C17A 0.073(13) 0.032(9) 0.058(11) 0.000(8) -0.008(9) -0.026(9)
C18A 0.034(9) 0.037(11) 0.074(14) 0.016(9) -0.014(10) -0.007(8)
N4A 0.040(7) 0.030(6) 0.020(5) 0.003(4) -0.006(5) -0.016(5)
C19A 0.065(11) 0.036(9) 0.033(8) -0.005(7) -0.018(8) -0.010(8)
C20A 0.121(19) 0.054(12) 0.041(10) -0.009(8) -0.035(11) -0.013(12)
C21A 0.036(9) 0.055(12) 0.052(11) 0.010(9) 0.012(8) -0.004(9)
C22A 0.032(11) 0.17(3) 0.084(18) 0.004(18) 0.002(12) -0.028(15)
N5A 0.030(6) 0.024(6) 0.023(5) 0.002(4) -0.003(5) -0.009(5)
C23A 0.026(8) 0.055(11) 0.058(10) -0.001(8) -0.024(7) -0.006(7)
C24A 0.042(10) 0.102(17) 0.067(13) -0.002(12) -0.028(10) -0.027(11)
C25A 0.042(9) 0.062(11) 0.028(7) -0.022(7) 0.002(6) -0.025(8)
C26A 0.055(11) 0.053(11) 0.052(10) -0.011(9) -0.006(9) -0.021(9)

loop_
_atom_type_symbol
_atom_type_description
_atom_type_scat_dispersion_real
_atom_type_scat_dispersion_imag
_atom_type_scat_source
C C 0.0033 0.0016 'International Tables Vol C Tables 4.2.6.8 and 6.1.1.4'
H H 0.0000 0.0000 'International Tables Vol C Tables 4.2.6.8 and 6.1.1.4'
N N 0.0061 0.0033 'International Tables Vol C Tables 4.2.6.8 and 6.1.1.4'
Ta Ta -0.7052 6.5227 'International Tables Vol C Tables 4.2.6.8 and 6.1.1.4'

loop_
_geom_angle_atom_site_label_1
_geom_angle_atom_site_label_2
_geom_angle_atom_site_label_3
_geom_angle
_geom_angle_site_symmetry_1
_geom_angle_site_symmetry_3
_geom_angle_publ_flag
N4 Ta1 N5A 156.0(5) . . ?
N4 Ta1 N5 125.9(5) . . ?
N5A Ta1 N5 39.4(4) . . ?
N4 Ta1 N4A 37.8(5) . . ?
N5A Ta1 N4A 128.3(5) . . ?
N5 Ta1 N4A 129.0(5) . . ?
N4 Ta1 N1A 82.0(5) . . ?
N5A Ta1 N1A 115.3(5) . . ?
N5 Ta1 N1A 98.1(6) . . ?
N4A Ta1 N1A 116.4(5) . . ?
N4 Ta1 N2 116.6(6) . . ?
N5A Ta1 N2 81.0(6) . . ?
N5 Ta1 N2 117.5(6) . . ?
N4A Ta1 N2 98.6(7) . . ?
N1A Ta1 N2 91.9(7) . . ?
N4 Ta1 N1 94.4(6) . . ?
N5A Ta1 N1 104.7(6) . . ?
N5 Ta1 N1 94.8(6) . . ?
N4A Ta1 N1 126.6(6) . . ?
N1A Ta1 N1 13.4(5) . . ?
N2 Ta1 N1 81.9(7) . . ?
N4 Ta1 N3 90.5(5) . . ?
N5A Ta1 N3 72.3(4) . . ?
N5 Ta1 N3 87.3(4) . . ?
N4A Ta1 N3 56.0(4) . . ?
N1A Ta1 N3 172.4(5) . . ?
N2 Ta1 N3 90.3(7) . . ?
N1 Ta1 N3 172.1(5) . . ?
N4 Ta1 N3A 72.3(5) . . ?
N5A Ta1 N3A 89.6(5) . . ?
N5 Ta1 N3A 53.6(5) . . ?
N4A Ta1 N3A 86.7(5) . . ?
N1A Ta1 N3A 92.6(6) . . ?
N2 Ta1 N3A 170.6(5) . . ?
N1 Ta1 N3A 101.2(6) . . ?
N3 Ta1 N3A 86.3(5) . . ?
N4 Ta1 N2A 105.1(6) . . ?
N5A Ta1 N2A 93.7(6) . . ?
N5 Ta1 N2A 128.8(6) . . ?
N4A Ta1 N2A 93.2(7) . . ?
N1A Ta1 N2A 83.6(8) . . ?
N2 Ta1 N2A 13.2(7) . . ?
N1 Ta1 N2A 75.5(8) . . ?
N3 Ta1 N2A 97.2(7) . . ?
N3A Ta1 N2A 175.8(6) . . ?
C1 N1 C11 116.3(17) . . ?
C1 N1 Ta1 135.2(15) . . ?
C11 N1 Ta1 108.1(10) . . ?
C10 N2 C14 117(2) . . ?
C10 N2 Ta1 123.8(16) . . ?
C14 N2 Ta1 118.9(13) . . ?
C2 C1 N1 124(2) . . ?
C2 C1 C6 117.8(16) . . ?
N1 C1 C6 117.7(18) . . ?
C1 C2 C3 120.5(19) . . ?
C4 C3 C2 122.2(17) . . ?
C3 C4 C5 119.0(16) . . ?
C4 C5 C6 120.5(17) . . ?
C4 C5 C7 120.2(15) . . ?
C6 C5 C7 119.3(16) . . ?
C5 C6 C1 118.7(16) . . ?
C5 C6 C10 118.1(16) . . ?
C1 C6 C10 123.2(16) . . ?
C8 C7 C5 121.1(15) . . ?
C7 C8 C9 119.0(17) . . ?
C8 C9 C10 124.5(18) . . ?
C9 C10 N2 122.3(19) . . ?
C9 C10 C6 117.2(16) . . ?
N2 C10 C6 120.3(19) . . ?
N1 C11 C13 113.9(14) . . ?
N1 C11 C12 117.2(13) . . ?
C13 C11 C12 111.3(13) . . ?
N2 C14 C15 111.8(16) . . ?
N2 C14 C16 115(2) . . ?
C15 C14 C16 111.4(19) . . ?
C17 N3 C18 106.7(12) . . ?
C17 N3 Ta1 123.2(9) . . ?
C18 N3 Ta1 129.1(10) . . ?
C19 N4 C21 112.3(11) . . ?
C19 N4 Ta1 121.2(9) . . ?
C21 N4 Ta1 126.4(9) . . ?
N4 C19 C20 113.6(12) . . ?
C22 C21 N4 114.3(14) . . ?
C25 N5 C23 114.6(12) . . ?
C25 N5 Ta1 122.3(10) . . ?
C23 N5 Ta1 123.1(9) . . ?
C24 C23 N5 112.8(17) . . ?
N5 C25 C26 114.9(14) . . ?
C1A N1A C11A 118.0(17) . . ?
C1A N1A Ta1 123.8(14) . . ?
C11A N1A Ta1 116.9(12) . . ?
C10A N2A C14A 121.3(18) . . ?
C10A N2A Ta1 131.0(17) . . ?
C14A N2A Ta1 107.6(11) . . ?
C6A C1A N1A 126(2) . . ?
C6A C1A C2A 118.5(18) . . ?
N1A C1A C2A 116(2) . . ?
C3A C2A C1A 116(2) . . ?
C4A C3A C2A 124(2) . . ?
C3A C4A C5A 120.5(19) . . ?
C4A C5A C6A 117(2) . . ?
C4A C5A C7A 123.4(18) . . ?
C6A C5A C7A 119(2) . . ?
C1A C6A C10A 122.9(18) . . ?
C1A C6A C5A 123(2) . . ?
C10A C6A C5A 114(2) . . ?
C8A C7A C5A 121.8(17) . . ?
C7A C8A C9A 120(2) . . ?
C8A C9A C10A 122(2) . . ?
N2A C10A C9A 119(2) . . ?
N2A C10A C6A 118.7(19) . . ?
C9A C10A C6A 121.5(18) . . ?
N1A C11A C13A 112.6(16) . . ?
N1A C11A C12A 113.9(15) . . ?
C13A C11A C12A 111.5(17) . . ?
N2A C14A C16A 113.2(16) . . ?
N2A C14A C15A 117.3(15) . . ?
C16A C14A C15A 109.9(13) . . ?
C18A N3A C17A 108.2(14) . . ?
C18A N3A Ta1 121.8(12) . . ?
C17A N3A Ta1 129.5(10) . . ?
C19A N4A C21A 115.2(13) . . ?
C19A N4A Ta1 121.3(10) . . ?
C21A N4A Ta1 123.5(9) . . ?
N4A C19A C20A 115.5(14) . . ?
N4A C21A C22A 113.2(18) . . ?
C25A N5A C23A 113.9(12) . . ?
C25A N5A Ta1 119.8(9) . . ?
C23A N5A Ta1 126.3(10) . . ?
N5A C23A C24A 115.0(15) . . ?
N5A C25A C26A 114.7(14) . . ?

loop_
_geom_bond_atom_site_label_1
_geom_bond_atom_site_label_2
_geom_bond_distance
_geom_bond_site_symmetry_2
_geom_bond_publ_flag
Ta1 N4 1.899(10) . ?
Ta1 N5A 1.906(11) . ?
Ta1 N5 1.987(10) . ?
Ta1 N4A 1.997(11) . ?
Ta1 N1A 2.015(19) . ?
Ta1 N2 2.04(3) . ?
Ta1 N1 2.064(18) . ?
Ta1 N3 2.086(10) . ?
Ta1 N3A 2.088(12) . ?
Ta1 N2A 2.10(2) . ?
N1 C1 1.405(15) . ?
N1 C11 1.50(2) . ?
N2 C10 1.418(15) . ?
N2 C14 1.45(3) . ?
C1 C2 1.38(3) . ?
C1 C6 1.44(3) . ?
C2 C3 1.40(3) . ?
C3 C4 1.37(3) . ?
C4 C5 1.38(2) . ?
C5 C6 1.43(2) . ?
C5 C7 1.44(2) . ?
C6 C10 1.45(2) . ?
C7 C8 1.36(3) . ?
C8 C9 1.38(2) . ?
C9 C10 1.40(2) . ?
C11 C13 1.54(2) . ?
C11 C12 1.56(2) . ?
C14 C15 1.51(3) . ?
C14 C16 1.53(3) . ?
N3 C17 1.47(2) . ?
N3 C18 1.497(18) . ?
N4 C19 1.466(18) . ?
N4 C21 1.491(17) . ?
C19 C20 1.52(2) . ?
C21 C22 1.47(2) . ?
N5 C25 1.467(17) . ?
N5 C23 1.50(2) . ?
C23 C24 1.46(3) . ?
C25 C26 1.54(3) . ?
N1A C1A 1.407(15) . ?
N1A C11A 1.48(2) . ?
N2A C10A 1.401(16) . ?
N2A C14A 1.48(3) . ?
C1A C6A 1.33(3) . ?
C1A C2A 1.48(3) . ?
C2A C3A 1.45(3) . ?
C3A C4A 1.34(3) . ?
C4A C5A 1.40(3) . ?
C5A C6A 1.48(2) . ?
C5A C7A 1.48(3) . ?
C6A C10A 1.45(3) . ?
C7A C8A 1.33(3) . ?
C8A C9A 1.38(3) . ?
C9A C10A 1.41(3) . ?
C11A C13A 1.54(3) . ?
C11A C12A 1.54(2) . ?
C14A C16A 1.53(2) . ?
C14A C15A 1.54(2) . ?
N3A C18A 1.45(2) . ?
N3A C17A 1.47(2) . ?
N4A C19A 1.456(18) . ?
N4A C21A 1.49(2) . ?
C19A C20A 1.52(2) . ?
C21A C22A 1.53(3) . ?
N5A C25A 1.445(18) . ?
N5A C23A 1.480(17) . ?
C23A C24A 1.49(2) . ?
C25A C26A 1.52(2) . ?
